data_4349810
loop_
_publ_author_name
'Beheshti, Azizolla'
'Hashemi, Faezeh'
'Behvandi, Fatemeh'
'Mayer, Peter'
'Atzei, Davide'

_publ_section_title
;
 Selective high adsorption capacity for Congo red dye of a new 3D
 supramolecular complex and its magnetic hybrid
;
_journal_issue 3
_journal_name_full 'Inorganic Chemistry Frontiers'
_journal_page_first 694
_journal_paper_doi 10.1039/C7QI00728K
_journal_volume 5
_journal_year 2018
_chemical_formula_moiety 'C23 H32 Cd2 Cl4 N8'
_chemical_formula_sum 'C23 H32 Cd2 Cl4 N8'
_chemical_formula_weight 787.16
_space_group_crystal_system monoclinic
_space_group_IT_number 15
_space_group_name_Hall '-C 2yc'
_space_group_name_H-M_alt 'C 1 2/c 1'
_atom_sites_solution_hydrogens geom
_audit_block_code Cd2_Cl4_C23H32N8_tv190_behesti
_audit_creation_method SHELXL-2014
_audit_update_record
;
2017-10-23 deposited with the CCDC.
2018-01-16 downloaded from the CCDC.
;
_cell_angle_alpha 90
_cell_angle_beta 110.0352(10)
_cell_angle_gamma 90
_cell_formula_units_Z 4
_cell_length_a 19.7179(6)
_cell_length_b 9.1613(3)
_cell_length_c 17.4139(6)
_cell_measurement_reflns_used 8773
_cell_measurement_temperature 100(2)
_cell_measurement_theta_max 26.3983
_cell_measurement_theta_min 2.9396
_cell_volume 2955.31(17)
_computing_cell_refinement 'APEX2 v2012.4-3 (Bruker AXS)'
_computing_data_collection 'Bruker Instrument Service v3.0.21'
_computing_data_reduction 'SAINT V8.18C (Bruker AXS Inc., 2011)'
_computing_structure_refinement
;
Sheldrick, G. M. (2008).
<i>Acta Cryst.</i> A<b>64</b>, 112--122.
;
_computing_structure_solution
;
A. Altomare, M. C. Burla, M. Camalli, G. L. Cascarano, C. Giacovazzo, A.
Guagliardi, A. G. G. Moliterni, G. Polidori, R. Spagna: SIR97: a new tool for
crystal structure determination and refinement; J. Appl. Crystallogr. 1999,
32, 115-119.
;
_diffrn_ambient_temperature 100(2)
_diffrn_detector_area_resol_mean 10.4167
_diffrn_measured_fraction_theta_full 0.998
_diffrn_measured_fraction_theta_max 0.996
_diffrn_measurement_device 'fixed-chi three-circle diffractometer'
_diffrn_measurement_device_type 'Bruker D8Venture'
_diffrn_measurement_method 'mix of phi and omega scans'
_diffrn_radiation_collimation 'focusing mirrors'
_diffrn_radiation_monochromator 'focusing mirrors'
_diffrn_radiation_type MoK\a
_diffrn_radiation_wavelength 0.71073
_diffrn_reflns_av_R_equivalents 0.0282
_diffrn_reflns_av_unetI/netI 0.0191
_diffrn_reflns_Laue_measured_fraction_full 0.998
_diffrn_reflns_Laue_measured_fraction_max 0.996
_diffrn_reflns_limit_h_max 23
_diffrn_reflns_limit_h_min -24
_diffrn_reflns_limit_k_max 11
_diffrn_reflns_limit_k_min -11
_diffrn_reflns_limit_l_max 21
_diffrn_reflns_limit_l_min -21
_diffrn_reflns_number 18299
_diffrn_reflns_point_group_measured_fraction_full 0.998
_diffrn_reflns_point_group_measured_fraction_max 0.996
_diffrn_reflns_theta_full 25.240
_diffrn_reflns_theta_max 26.38
_diffrn_reflns_theta_min 3.237
_diffrn_source 'rotating anode (TXS)'
_diffrn_source_current 50
_diffrn_source_power 2.5
_diffrn_source_type 'Bruker TXS'
_diffrn_source_voltage 50
_exptl_absorpt_coefficient_mu 1.829
_exptl_absorpt_correction_T_max 0.7454
_exptl_absorpt_correction_T_min 0.6606
_exptl_absorpt_correction_type multi-scan
_exptl_absorpt_process_details 'SADABS V2014/4 (Bruker AXS Inc.)'
_exptl_crystal_colour colourless
_exptl_crystal_density_diffrn 1.769
_exptl_crystal_density_method 'not measured'
_exptl_crystal_description block
_exptl_crystal_F_000 1560
_exptl_crystal_size_max 0.090
_exptl_crystal_size_mid 0.060
_exptl_crystal_size_min 0.040
_refine_diff_density_max 0.531
_refine_diff_density_min -0.328
_refine_diff_density_rms 0.079
_refine_ls_extinction_method none
_refine_ls_goodness_of_fit_ref 1.052
_refine_ls_hydrogen_treatment constr
_refine_ls_matrix_type full
_refine_ls_number_parameters 172
_refine_ls_number_reflns 3036
_refine_ls_number_restraints 0
_refine_ls_restrained_S_all 1.052
_refine_ls_R_factor_all 0.0247
_refine_ls_R_factor_gt 0.0192
_refine_ls_shift/su_max 0.001
_refine_ls_shift/su_mean 0.000
_refine_ls_structure_factor_coef Fsqd
_refine_ls_weighting_details 'w=1/[\s^2^(Fo^2^)+(0.0228P)^2^+5.3072P] where P=(Fo^2^+2Fc^2^)/3'
_refine_ls_weighting_scheme calc
_refine_ls_wR_factor_gt 0.0453
_refine_ls_wR_factor_ref 0.0473
_reflns_Friedel_coverage 0.000
_reflns_number_gt 2695
_reflns_number_total 3036
_reflns_threshold_expression 'I > 2\s(I)'
_cod_data_source_file c7qi00728k2.cif
_cod_data_source_block tv190
_cod_original_sg_symbol_H-M 'C 2/c'
_cod_database_code 4349810
_shelx_space_group_comment
;
The symmetry employed for this shelxl refinement is uniquely defined
by the following loop, which should always be used as a source of
symmetry information in preference to the above space-group names.
They are only intended as comments.
;
_shelxl_version_number 2014-3

loop_
_space_group_symop_operation_xyz
'x, y, z'
'-x, y, -z+1/2'
'x+1/2, y+1/2, z'
'-x+1/2, y+1/2, -z+1/2'
'-x, -y, -z'
'x, -y, z-1/2'
'-x+1/2, -y+1/2, -z'
'x+1/2, -y+1/2, z-1/2'

loop_
_atom_site_label
_atom_site_type_symbol
_atom_site_fract_x
_atom_site_fract_y
_atom_site_fract_z
_atom_site_U_iso_or_equiv
_atom_site_adp_type
_atom_site_occupancy
_atom_site_site_symmetry_order
_atom_site_calc_flag
_atom_site_refinement_flags_posn
_atom_site_refinement_flags_adp
_atom_site_refinement_flags_occupancy
C1 C 0.25925(11) 0.5251(2) 0.23193(14) 0.0193(5) Uani 1 1 d . . .
H1A H 0.2623 0.5427 0.1777 0.029 Uiso 1 1 calc R U .
H1B H 0.2629 0.6182 0.2608 0.029 Uiso 1 1 calc R U .
H1C H 0.2129 0.4787 0.2260 0.029 Uiso 1 1 calc R U .
C2 C 0.31962(11) 0.4270(2) 0.27963(13) 0.0146(4) Uani 1 1 d . . .
C3 C 0.35274(12) 0.4175(3) 0.36474(13) 0.0189(5) Uani 1 1 d . . .
H3 H 0.3412 0.4729 0.4047 0.023 Uiso 1 1 calc R U .
C4 C 0.40517(11) 0.3119(2) 0.37872(13) 0.0163(4) Uani 1 1 d . . .
C5 C 0.45963(13) 0.2581(3) 0.45633(14) 0.0241(5) Uani 1 1 d . . .
H5A H 0.4551 0.1520 0.4600 0.036 Uiso 1 1 calc R U .
H5B H 0.4513 0.3048 0.5030 0.036 Uiso 1 1 calc R U .
H5C H 0.5082 0.2822 0.4570 0.036 Uiso 1 1 calc R U .
C6 C 0.44813(12) -0.1497(3) 0.34139(14) 0.0210(5) Uani 1 1 d . . .
H6A H 0.4455 -0.2565 0.3423 0.031 Uiso 1 1 calc R U .
H6B H 0.4224 -0.1085 0.3755 0.031 Uiso 1 1 calc R U .
H6C H 0.4988 -0.1190 0.3626 0.031 Uiso 1 1 calc R U .
C7 C 0.41422(11) -0.0966(2) 0.25564(13) 0.0152(4) Uani 1 1 d . . .
C8 C 0.37614(11) -0.1716(2) 0.18590(14) 0.0176(4) Uani 1 1 d . . .
H8 H 0.3657 -0.2731 0.1816 0.021 Uiso 1 1 calc R U .
C9 C 0.35567(11) -0.0696(2) 0.12235(14) 0.0154(4) Uani 1 1 d . . .
C10 C 0.31381(12) -0.0980(3) 0.03449(14) 0.0226(5) Uani 1 1 d . . .
H10A H 0.3340 -0.0401 0.0002 0.034 Uiso 1 1 calc R U .
H10B H 0.2632 -0.0705 0.0229 0.034 Uiso 1 1 calc R U .
H10C H 0.3166 -0.2019 0.0227 0.034 Uiso 1 1 calc R U .
C11 C 0.45229(10) 0.1663(2) 0.28489(12) 0.0112(4) Uani 1 1 d . . .
H11 H 0.4844 0.1235 0.3376 0.013 Uiso 1 1 calc R U .
C12 C 0.5000 0.2556(3) 0.2500 0.0100(6) Uani 1 2 d S T P
H12A H 0.5312 0.3195 0.2937 0.012 Uiso 0.5 1 calc R U P
H12B H 0.4688 0.3194 0.2063 0.012 Uiso 0.5 1 calc R U P
N1 N 0.34930(9) 0.33251(19) 0.24233(10) 0.0118(3) Uani 1 1 d . . .
N2 N 0.40099(9) 0.26051(19) 0.30395(10) 0.0122(4) Uani 1 1 d . . .
N3 N 0.41574(9) 0.04539(18) 0.23298(10) 0.0110(3) Uani 1 1 d . . .
N4 N 0.37987(9) 0.06417(19) 0.15043(10) 0.0124(4) Uani 1 1 d . . .
Cl1 Cl 0.19359(3) 0.26321(6) 0.06055(3) 0.01674(11) Uani 1 1 d . . .
Cl2 Cl 0.39540(3) 0.50203(6) 0.08947(3) 0.01886(12) Uani 1 1 d . . .
Cd1 Cd 0.32657(2) 0.28708(2) 0.10080(2) 0.01261(6) Uani 1 1 d . . .

loop_
_atom_site_aniso_label
_atom_site_aniso_U_11
_atom_site_aniso_U_22
_atom_site_aniso_U_33
_atom_site_aniso_U_23
_atom_site_aniso_U_13
_atom_site_aniso_U_12
C1 0.0143(10) 0.0198(11) 0.0245(12) -0.0009(9) 0.0075(9) 0.0047(9)
C2 0.0119(10) 0.0146(10) 0.0199(11) -0.0005(8) 0.0087(9) -0.0011(8)
C3 0.0210(11) 0.0210(11) 0.0174(11) -0.0037(9) 0.0098(9) 0.0036(9)
C4 0.0161(10) 0.0216(11) 0.0124(10) -0.0006(8) 0.0067(9) 0.0003(9)
C5 0.0260(13) 0.0333(13) 0.0130(11) -0.0009(10) 0.0065(10) 0.0085(10)
C6 0.0235(12) 0.0173(11) 0.0237(12) 0.0083(10) 0.0101(10) 0.0012(9)
C7 0.0129(10) 0.0136(10) 0.0231(11) 0.0041(9) 0.0113(9) 0.0018(8)
C8 0.0149(10) 0.0115(10) 0.0285(12) -0.0010(9) 0.0102(9) -0.0020(8)
C9 0.0109(10) 0.0122(10) 0.0223(11) -0.0035(9) 0.0045(9) -0.0009(8)
C10 0.0221(12) 0.0159(11) 0.0242(12) -0.0058(9) 0.0006(10) -0.0022(9)
C11 0.0107(9) 0.0123(10) 0.0107(9) 0.0012(8) 0.0038(8) 0.0029(8)
C12 0.0060(12) 0.0115(13) 0.0113(13) 0.000 0.0012(11) 0.000
N1 0.0091(8) 0.0129(8) 0.0135(8) 0.0015(7) 0.0040(7) 0.0009(7)
N2 0.0103(8) 0.0154(9) 0.0119(8) 0.0014(7) 0.0051(7) 0.0031(7)
N3 0.0091(8) 0.0111(8) 0.0129(8) 0.0007(7) 0.0041(7) 0.0002(7)
N4 0.0102(8) 0.0134(9) 0.0128(8) -0.0017(7) 0.0028(7) -0.0001(7)
Cl1 0.0118(2) 0.0233(3) 0.0154(2) -0.0033(2) 0.0050(2) -0.0026(2)
Cl2 0.0229(3) 0.0159(2) 0.0173(3) 0.0017(2) 0.0061(2) -0.0036(2)
Cd1 0.01064(8) 0.01315(9) 0.01259(8) -0.00022(6) 0.00210(6) 0.00014(6)

loop_
_atom_type_symbol
_atom_type_description
_atom_type_scat_dispersion_real
_atom_type_scat_dispersion_imag
_atom_type_scat_source
C C 0.0033 0.0016 'International Tables Vol C Tables 4.2.6.8 and 6.1.1.4'
H H 0.0000 0.0000 'International Tables Vol C Tables 4.2.6.8 and 6.1.1.4'
N N 0.0061 0.0033 'International Tables Vol C Tables 4.2.6.8 and 6.1.1.4'
Cl Cl 0.1484 0.1585 'International Tables Vol C Tables 4.2.6.8 and 6.1.1.4'
Cd Cd -0.8075 1.2024 'International Tables Vol C Tables 4.2.6.8 and 6.1.1.4'

loop_
_geom_angle_atom_site_label_1
_geom_angle_atom_site_label_2
_geom_angle_atom_site_label_3
_geom_angle
_geom_angle_site_symmetry_1
_geom_angle_site_symmetry_3
C2 C1 H1A 109.5 . .
C2 C1 H1B 109.5 . .
H1A C1 H1B 109.5 . .
C2 C1 H1C 109.5 . .
H1A C1 H1C 109.5 . .
H1B C1 H1C 109.5 . .
N1 C2 C3 110.57(19) . .
N1 C2 C1 121.25(19) . .
C3 C2 C1 128.2(2) . .
C4 C3 C2 106.29(19) . .
C4 C3 H3 126.9 . .
C2 C3 H3 126.9 . .
N2 C4 C3 106.18(18) . .
N2 C4 C5 122.77(19) . .
C3 C4 C5 131.0(2) . .
C4 C5 H5A 109.5 . .
C4 C5 H5B 109.5 . .
H5A C5 H5B 109.5 . .
C4 C5 H5C 109.5 . .
H5A C5 H5C 109.5 . .
H5B C5 H5C 109.5 . .
C7 C6 H6A 109.5 . .
C7 C6 H6B 109.5 . .
H6A C6 H6B 109.5 . .
C7 C6 H6C 109.5 . .
H6A C6 H6C 109.5 . .
H6B C6 H6C 109.5 . .
N3 C7 C8 106.31(19) . .
N3 C7 C6 123.6(2) . .
C8 C7 C6 130.1(2) . .
C7 C8 C9 106.73(19) . .
C7 C8 H8 126.6 . .
C9 C8 H8 126.6 . .
N4 C9 C8 110.55(19) . .
N4 C9 C10 122.33(19) . .
C8 C9 C10 127.1(2) . .
C9 C10 H10A 109.5 . .
C9 C10 H10B 109.5 . .
H10A C10 H10B 109.5 . .
C9 C10 H10C 109.5 . .
H10A C10 H10C 109.5 . .
H10B C10 H10C 109.5 . .
N2 C11 N3 111.04(16) . .
N2 C11 C12 110.28(17) . .
N3 C11 C12 113.79(16) . .
N2 C11 H11 107.1 . .
N3 C11 H11 107.1 . .
C12 C11 H11 107.1 . .
C11 C12 C11 115.0(2) . 2_655
C11 C12 H12A 108.5 . .
C11 C12 H12A 108.5 2_655 .
C11 C12 H12B 108.5 . .
C11 C12 H12B 108.5 2_655 .
H12A C12 H12B 107.5 . .
C2 N1 N2 105.33(16) . .
C2 N1 Cd1 131.20(14) . .
N2 N1 Cd1 123.46(12) . .
C4 N2 N1 111.60(17) . .
C4 N2 C11 127.30(17) . .
N1 N2 C11 119.79(16) . .
C7 N3 N4 111.52(17) . .
C7 N3 C11 127.04(17) . .
N4 N3 C11 121.39(16) . .
C9 N4 N3 104.89(17) . .
C9 N4 Cd1 127.35(13) . .
N3 N4 Cd1 120.18(12) . .
Cd1 Cl1 Cd1 94.165(17) . 7
N4 Cd1 N1 82.42(6) . .
N4 Cd1 Cl2 123.14(4) . .
N1 Cd1 Cl2 91.72(4) . .
N4 Cd1 Cl1 109.09(4) . .
N1 Cd1 Cl1 96.52(4) . .
Cl2 Cd1 Cl1 127.745(19) . .
N4 Cd1 Cl1 97.01(4) . 7
N1 Cd1 Cl1 177.64(4) . 7
Cl2 Cd1 Cl1 86.677(17) . 7
Cl1 Cd1 Cl1 85.835(17) . 7

loop_
_geom_bond_atom_site_label_1
_geom_bond_atom_site_label_2
_geom_bond_distance
_geom_bond_site_symmetry_2
C1 C2 1.495(3) .
C1 H1A 0.9800 .
C1 H1B 0.9800 .
C1 H1C 0.9800 .
C2 N1 1.332(3) .
C2 C3 1.403(3) .
C3 C4 1.375(3) .
C3 H3 0.9500 .
C4 N2 1.360(3) .
C4 C5 1.493(3) .
C5 H5A 0.9800 .
C5 H5B 0.9800 .
C5 H5C 0.9800 .
C6 C7 1.493(3) .
C6 H6A 0.9800 .
C6 H6B 0.9800 .
C6 H6C 0.9800 .
C7 N3 1.363(3) .
C7 C8 1.373(3) .
C8 C9 1.398(3) .
C8 H8 0.9500 .
C9 N4 1.345(3) .
C9 C10 1.492(3) .
C10 H10A 0.9800 .
C10 H10B 0.9800 .
C10 H10C 0.9800 .
C11 N2 1.452(3) .
C11 N3 1.455(3) .
C11 C12 1.521(2) .
C11 H11 1.0000 .
C12 C11 1.521(2) 2_655
C12 H12A 0.9900 .
C12 H12B 0.9900 .
N1 N2 1.370(2) .
N1 Cd1 2.3856(17) .
N3 N4 1.378(2) .
N4 Cd1 2.3236(17) .
Cl1 Cd1 2.4810(5) .
Cl1 Cd1 2.7386(5) 7
Cl2 Cd1 2.4376(5) .
Cd1 Cl1 2.7386(5) 7

loop_
_geom_torsion_atom_site_label_1
_geom_torsion_atom_site_label_2
_geom_torsion_atom_site_label_3
_geom_torsion_atom_site_label_4
_geom_torsion
_geom_torsion_site_symmetry_4
N1 C2 C3 C4 0.3(3) .
C1 C2 C3 C4 -180.0(2) .
C2 C3 C4 N2 -1.3(2) .
C2 C3 C4 C5 177.2(2) .
N3 C7 C8 C9 0.0(2) .
C6 C7 C8 C9 179.3(2) .
C7 C8 C9 N4 0.2(2) .
C7 C8 C9 C10 179.5(2) .
N2 C11 C12 C11 -170.65(18) 2_655
N3 C11 C12 C11 -45.11(12) 2_655
C3 C2 N1 N2 0.9(2) .
C1 C2 N1 N2 -178.92(18) .
C3 C2 N1 Cd1 -177.79(14) .
C1 C2 N1 Cd1 2.4(3) .
C3 C4 N2 N1 1.9(2) .
C5 C4 N2 N1 -176.7(2) .
C3 C4 N2 C11 168.7(2) .
C5 C4 N2 C11 -10.0(3) .
C2 N1 N2 C4 -1.8(2) .
Cd1 N1 N2 C4 177.03(13) .
C2 N1 N2 C11 -169.62(18) .
Cd1 N1 N2 C11 9.2(2) .
N3 C11 N2 C4 131.8(2) .
C12 C11 N2 C4 -101.1(2) .
N3 C11 N2 N1 -62.4(2) .
C12 C11 N2 N1 64.7(2) .
C8 C7 N3 N4 -0.2(2) .
C6 C7 N3 N4 -179.50(18) .
C8 C7 N3 C11 -177.40(18) .
C6 C7 N3 C11 3.3(3) .
N2 C11 N3 C7 -105.5(2) .
C12 C11 N3 C7 129.4(2) .
N2 C11 N3 N4 77.6(2) .
C12 C11 N3 N4 -47.6(2) .
C8 C9 N4 N3 -0.3(2) .
C10 C9 N4 N3 -179.60(19) .
C8 C9 N4 Cd1 -149.30(14) .
C10 C9 N4 Cd1 31.4(3) .
C7 N3 N4 C9 0.3(2) .
C11 N3 N4 C9 177.69(17) .
C7 N3 N4 Cd1 152.03(13) .
C11 N3 N4 Cd1 -30.6(2) .
